data_1550653
loop_
_publ_author_name
'Wu, Kui'
'Chu, Yu'
'Yang, Zhihua'
'Pan, Shilie'

_publ_section_title
;
 Concurrently wide bandgaps and good nonlinear optical responses in
 A2SrMIVS4 (A = Li, Na; MIV = Ge, Sn) as new potential infrared nonlinear
 optical materials
;
_journal_name_full 'Chemical Science'
_journal_paper_doi 10.1039/C9SC00028C
_journal_year 2019
_chemical_formula_sum 'Li2 S4 Sn Sr'
_chemical_formula_weight 348.43
_chemical_name_systematic
; 
 ? 
;
_space_group_IT_number 121
_symmetry_cell_setting tetragonal
_symmetry_space_group_name_Hall 'I -4 2'
_symmetry_space_group_name_H-M 'I -4 2 m'
_atom_sites_solution_primary direct
_atom_sites_solution_secondary difmap
_audit_creation_method SHELXL-97
_audit_update_record
;
2018-12-31 deposited with the CCDC.    2019-02-25 downloaded from the CCDC.
;
_cell_angle_alpha 90.00
_cell_angle_beta 90.00
_cell_angle_gamma 90.00
_cell_formula_units_Z 2
_cell_length_a 6.659(5)
_cell_length_b 6.659(5)
_cell_length_c 7.918(12)
_cell_measurement_reflns_used 793
_cell_measurement_temperature 296(2)
_cell_measurement_theta_max 27.62
_cell_measurement_theta_min 4.00
_cell_volume 351.1(6)
_computing_cell_refinement 'Bruker SMART'
_computing_data_collection 'Bruker SMART'
_computing_data_reduction 'Bruker SAINT'
_computing_molecular_graphics 'Bruker SHELXTL'
_computing_publication_material 'Bruker SHELXTL'
_computing_structure_refinement 'Bruker SHELXTL'
_computing_structure_solution 'Bruker SHELXTL'
_diffrn_ambient_temperature 296(2)
_diffrn_measured_fraction_theta_full 0.985
_diffrn_measured_fraction_theta_max 0.985
_diffrn_measurement_device_type 'CCD area detector'
_diffrn_measurement_method 'phi and omega scans'
_diffrn_radiation_monochromator graphite
_diffrn_radiation_source 'fine-focus sealed tube'
_diffrn_radiation_type MoK\a
_diffrn_radiation_wavelength 0.71073
_diffrn_reflns_av_R_equivalents 0.0245
_diffrn_reflns_av_sigmaI/netI 0.0285
_diffrn_reflns_limit_h_max 7
_diffrn_reflns_limit_h_min -7
_diffrn_reflns_limit_k_max 7
_diffrn_reflns_limit_k_min -6
_diffrn_reflns_limit_l_max 9
_diffrn_reflns_limit_l_min -5
_diffrn_reflns_number 754
_diffrn_reflns_theta_full 24.99
_diffrn_reflns_theta_max 24.99
_diffrn_reflns_theta_min 4.00
_exptl_absorpt_coefficient_mu 12.216
_exptl_absorpt_correction_T_max 0.7456
_exptl_absorpt_correction_T_min 0.5419
_exptl_absorpt_correction_type multi-scan
_exptl_absorpt_process_details SADABS
_exptl_crystal_colour colorless
_exptl_crystal_density_diffrn 3.296
_exptl_crystal_density_method 'not measured'
_exptl_crystal_description block
_exptl_crystal_F_000 316
_exptl_crystal_size_max 0.165
_exptl_crystal_size_mid 0.143
_exptl_crystal_size_min 0.135
_refine_diff_density_max 0.267
_refine_diff_density_min -0.207
_refine_diff_density_rms 0.064
_refine_ls_abs_structure_details 'Flack H D (1983), Acta Cryst. A39, 876-881'
_refine_ls_abs_structure_Flack 0.015(16)
_refine_ls_extinction_coef 0.0286(11)
_refine_ls_extinction_expression Fc^*^=kFc[1+0.001xFc^2^\l^3^/sin(2\q)]^-1/4^
_refine_ls_extinction_method SHELXL
_refine_ls_goodness_of_fit_ref 0.802
_refine_ls_matrix_type full
_refine_ls_number_parameters 14
_refine_ls_number_reflns 173
_refine_ls_number_restraints 0
_refine_ls_restrained_S_all 0.802
_refine_ls_R_factor_all 0.0100
_refine_ls_R_factor_gt 0.0099
_refine_ls_shift/su_max 0.000
_refine_ls_shift/su_mean 0.000
_refine_ls_structure_factor_coef Fsqd
_refine_ls_weighting_details 'calc w=1/[\s^2^(Fo^2^)+(0.0000P)^2^+0.0000P] where P=(Fo^2^+2Fc^2^)/3'
_refine_ls_weighting_scheme calc
_refine_ls_wR_factor_gt 0.0224
_refine_ls_wR_factor_ref 0.0224
_reflns_number_gt 171
_reflns_number_total 173
_reflns_threshold_expression >2sigma(I)
_cod_data_source_file c9sc00028c2.cif
_cod_data_source_block 1_CCDC3
_cod_depositor_comments
;
The following automatic conversions were performed:

'_symmetry_cell_setting' value 'Tetragonal' changed to 'tetragonal'
according to
/home/data/users/saulius/crontab/automatic-downloads/rss-feeds/RSC/lib/dictionaries/cif_core.dic
dictionary named 'cif_core.dic' version 2.4.2 from 2011-04-26.

Automatic conversion script
Id: cif_fix_values 4973 2017-02-22 13:04:09Z antanas 
;
_cod_original_sg_symbol_H-M I-42m
_cod_database_code 1550653

loop_
_symmetry_equiv_pos_as_xyz
'x, y, z'
'-x, -y, z'
'y, -x, -z'
'-y, x, -z'
'-x, y, -z'
'x, -y, -z'
'-y, -x, z'
'y, x, z'
'x+1/2, y+1/2, z+1/2'
'-x+1/2, -y+1/2, z+1/2'
'y+1/2, -x+1/2, -z+1/2'
'-y+1/2, x+1/2, -z+1/2'
'-x+1/2, y+1/2, -z+1/2'
'x+1/2, -y+1/2, -z+1/2'
'-y+1/2, -x+1/2, z+1/2'
'y+1/2, x+1/2, z+1/2'

loop_
_atom_site_label
_atom_site_type_symbol
_atom_site_fract_x
_atom_site_fract_y
_atom_site_fract_z
_atom_site_U_iso_or_equiv
_atom_site_adp_type
_atom_site_occupancy
_atom_site_symmetry_multiplicity
_atom_site_calc_flag
_atom_site_refinement_flags
Sn1 Sn 0.0000 0.0000 1.0000 0.00841(19) Uani 1 8 d S
Sr1 Sr 0.0000 0.0000 0.5000 0.01232(19) Uani 1 8 d S
Li1 Li 0.0000 0.5000 0.7500 0.0223(19) Uani 1 4 d S
S1 S 0.20660(12) 0.20660(12) 0.82866(12) 0.0116(2) Uani 1 2 d S

loop_
_atom_site_aniso_label
_atom_site_aniso_U_11
_atom_site_aniso_U_22
_atom_site_aniso_U_33
_atom_site_aniso_U_23
_atom_site_aniso_U_13
_atom_site_aniso_U_12
Sn1 0.0079(2) 0.0079(2) 0.0094(3) 0.000 0.000 0.000
Sr1 0.0121(2) 0.0121(2) 0.0127(4) 0.000 0.000 0.000
Li1 0.018(3) 0.018(3) 0.032(5) 0.000 0.000 0.000
S1 0.0106(3) 0.0106(3) 0.0137(5) 0.0020(3) 0.0020(3) -0.0014(5)

loop_
_atom_type_symbol
_atom_type_description
_atom_type_scat_dispersion_real
_atom_type_scat_dispersion_imag
_atom_type_scat_source
Li Li -0.0003 0.0001 'International Tables Vol C Tables 4.2.6.8 and 6.1.1.4'
S S 0.1246 0.1234 'International Tables Vol C Tables 4.2.6.8 and 6.1.1.4'
Sr Sr -1.5307 3.2498 'International Tables Vol C Tables 4.2.6.8 and 6.1.1.4'
Sn Sn -0.6537 1.4246 'International Tables Vol C Tables 4.2.6.8 and 6.1.1.4'

loop_
_geom_angle_atom_site_label_1
_geom_angle_atom_site_label_2
_geom_angle_atom_site_label_3
_geom_angle
_geom_angle_site_symmetry_1
_geom_angle_site_symmetry_3
S1 Sn1 S1 109.10(5) 2 3_557
S1 Sn1 S1 110.22(10) 2 .
S1 Sn1 S1 109.10(5) 3_557 .
S1 Sn1 S1 109.10(5) 2 4_557
S1 Sn1 S1 110.22(10) 3_557 4_557
S1 Sn1 S1 109.10(5) . 4_557
S1 Sn1 Sr1 124.89(5) 2 1_556
S1 Sn1 Sr1 55.11(5) 3_557 1_556
S1 Sn1 Sr1 124.89(5) . 1_556
S1 Sn1 Sr1 55.11(5) 4_557 1_556
S1 Sr1 S1 101.20(3) 9_444 11_456
S1 Sr1 S1 127.69(8) 9_444 10_554
S1 Sr1 S1 101.20(3) 11_456 10_554
S1 Sr1 S1 101.20(3) 9_444 12_546
S1 Sr1 S1 127.69(8) 11_456 12_546
S1 Sr1 S1 101.20(3) 10_554 12_546
S1 Sr1 S1 152.93(4) 9_444 .
S1 Sr1 S1 69.33(4) 11_456 .
S1 Sr1 S1 79.37(8) 10_554 .
S1 Sr1 S1 69.33(4) 12_546 .
S1 Sr1 S1 69.33(4) 9_444 3_556
S1 Sr1 S1 152.93(4) 11_456 3_556
S1 Sr1 S1 69.33(4) 10_554 3_556
S1 Sr1 S1 79.37(8) 12_546 3_556
S1 Sr1 S1 129.91(6) . 3_556
S1 Sr1 S1 69.33(4) 9_444 4_556
S1 Sr1 S1 79.37(8) 11_456 4_556
S1 Sr1 S1 69.33(4) 10_554 4_556
S1 Sr1 S1 152.93(4) 12_546 4_556
S1 Sr1 S1 129.91(6) . 4_556
S1 Sr1 S1 73.56(10) 3_556 4_556
S1 Sr1 S1 79.37(8) 9_444 2
S1 Sr1 S1 69.33(4) 11_456 2
S1 Sr1 S1 152.93(4) 10_554 2
S1 Sr1 S1 69.33(4) 12_546 2
S1 Sr1 S1 73.56(10) . 2
S1 Sr1 S1 129.91(6) 3_556 2
S1 Sr1 S1 129.91(6) 4_556 2
S1 Sr1 Li1 39.572(16) 9_444 9_444
S1 Sr1 Li1 71.32(6) 11_456 9_444
S1 Sr1 Li1 108.68(6) 10_554 9_444
S1 Sr1 Li1 140.428(16) 12_546 9_444
S1 Sr1 Li1 140.647(19) . 9_444
S1 Sr1 Li1 87.39(8) 3_556 9_444
S1 Sr1 Li1 39.353(19) 4_556 9_444
S1 Sr1 Li1 92.61(8) 2 9_444
S1 Sr1 Li1 39.572(16) 9_444 5_546
S1 Sr1 Li1 140.428(16) 11_456 5_546
S1 Sr1 Li1 108.68(6) 10_554 5_546
S1 Sr1 Li1 71.32(6) 12_546 5_546
S1 Sr1 Li1 140.647(19) . 5_546
S1 Sr1 Li1 39.353(19) 3_556 5_546
S1 Sr1 Li1 87.39(7) 4_556 5_546
S1 Sr1 Li1 92.61(7) 2 5_546
Li1 Sr1 Li1 74.86(4) 9_444 5_546
S1 Sr1 Li1 140.428(16) 9_444 13_546
S1 Sr1 Li1 108.68(6) 11_456 13_546
S1 Sr1 Li1 71.32(6) 10_554 13_546
S1 Sr1 Li1 39.572(16) 12_546 13_546
S1 Sr1 Li1 39.353(19) . 13_546
S1 Sr1 Li1 92.61(8) 3_556 13_546
S1 Sr1 Li1 140.647(19) 4_556 13_546
S1 Sr1 Li1 87.39(7) 2 13_546
Li1 Sr1 Li1 180.0 9_444 13_546
Li1 Sr1 Li1 105.14(4) 5_546 13_546
S1 Sr1 Li1 108.68(6) 9_444 5_556
S1 Sr1 Li1 71.32(6) 11_456 5_556
S1 Sr1 Li1 39.572(16) 10_554 5_556
S1 Sr1 Li1 140.428(16) 12_546 5_556
S1 Sr1 Li1 92.61(8) . 5_556
S1 Sr1 Li1 87.39(8) 3_556 5_556
S1 Sr1 Li1 39.353(19) 4_556 5_556
S1 Sr1 Li1 140.647(19) 2 5_556
Li1 Sr1 Li1 74.86(4) 9_444 5_556
Li1 Sr1 Li1 118.53(8) 5_546 5_556
Li1 Sr1 Li1 105.14(4) 13_546 5_556
S1 Li1 S1 150.78(6) 11_456 12_556
S1 Li1 S1 93.648(16) 11_456 .
S1 Li1 S1 93.648(16) 12_556 .
S1 Li1 S1 93.648(16) 11_456 2_565
S1 Li1 S1 93.648(16) 12_556 2_565
S1 Li1 S1 150.78(6) . 2_565
S1 Li1 Sr1 144.00(2) 11_456 9
S1 Li1 Sr1 56.56(6) 12_556 9
S1 Li1 Sr1 52.57(3) . 9
S1 Li1 Sr1 110.48(4) 2_565 9
S1 Li1 Sr1 110.48(4) 11_456 1_565
S1 Li1 Sr1 52.57(3) 12_556 1_565
S1 Li1 Sr1 144.00(2) . 1_565
S1 Li1 Sr1 56.56(6) 2_565 1_565
Sr1 Li1 Sr1 105.14(4) 9 1_565
S1 Li1 Sr1 56.56(6) 11_456 9_455
S1 Li1 Sr1 144.00(2) 12_556 9_455
S1 Li1 Sr1 110.48(4) . 9_455
S1 Li1 Sr1 52.57(3) 2_565 9_455
Sr1 Li1 Sr1 118.53(8) 9 9_455
Sr1 Li1 Sr1 105.14(4) 1_565 9_455
Sn1 S1 Li1 106.26(3) . 13_546
Sn1 S1 Li1 106.26(3) . .
Li1 S1 Li1 144.88(6) 13_546 .
Sn1 S1 Sr1 118.95(9) . 9
Li1 S1 Sr1 87.86(3) 13_546 9
Li1 S1 Sr1 87.86(3) . 9
Sn1 S1 Sr1 88.11(2) . .
Li1 S1 Sr1 84.09(4) 13_546 .
Li1 S1 Sr1 84.09(4) . .
Sr1 S1 Sr1 152.93(4) 9 .

loop_
_geom_bond_atom_site_label_1
_geom_bond_atom_site_label_2
_geom_bond_distance
_geom_bond_site_symmetry_2
Sn1 S1 2.3718(19) 2
Sn1 S1 2.3718(19) 3_557
Sn1 S1 2.3718(19) .
Sn1 S1 2.3718(19) 4_557
Sn1 Sr1 3.959(6) 1_556
Sr1 S1 3.078(2) 9_444
Sr1 S1 3.078(2) 11_456
Sr1 S1 3.078(2) 10_554
Sr1 S1 3.078(2) 12_546
Sr1 S1 3.249(3) .
Sr1 S1 3.249(3) 3_556
Sr1 S1 3.249(3) 4_556
Sr1 S1 3.249(3) 2
Sr1 Li1 3.873(3) 9_444
Sr1 Li1 3.873(3) 5_546
Sr1 Li1 3.873(3) 13_546
Sr1 Li1 3.873(3) 5_556
Li1 S1 2.4692(17) 11_456
Li1 S1 2.4692(17) 12_556
Li1 S1 2.4692(17) .
Li1 S1 2.4692(17) 2_565
Li1 Sr1 3.873(3) 9
Li1 Sr1 3.873(3) 1_565
Li1 Sr1 3.873(3) 9_455
S1 Li1 2.4692(17) 13_546
S1 Sr1 3.078(2) 9
